data_7048475
loop_
_publ_author_name
'Mertens, R. Tyler'
'Kim, Jong Hyun'
'Jennings, Will C.'
'Parkin, Sean'
'Awuah, Samuel G.'

_publ_section_title
;
 Revisiting the reactivity of tetrachloroauric acid with N,N-bidentate
 ligands: structural and spectroscopic insights.
;
_journal_issue 6
_journal_name_full 'Dalton transactions (Cambridge, England : 2003)'
_journal_page_first 2093
_journal_page_last 2099
_journal_paper_doi 10.1039/c8dt04960b
_journal_volume 48
_journal_year 2019
_chemical_formula_moiety 'C14 H12 Au Cl2 N2, F6 P'
_chemical_formula_sum 'C14 H12 Au Cl2 F6 N2 P'
_chemical_formula_weight 621.09
_space_group_crystal_system monoclinic
_space_group_IT_number 14
_space_group_name_Hall '-P 2yn'
_space_group_name_H-M_alt 'P 1 21/n 1'
_symmetry_space_group_name_Hall '-P 2yn'
_symmetry_space_group_name_H-M 'P 1 21/n 1'
_atom_sites_solution_hydrogens difmap
_atom_sites_solution_primary direct
_atom_sites_solution_secondary difmap
_audit_creation_method SHELXL-2018/3
_audit_update_record
;
2018-09-18 deposited with the CCDC.
2019-01-08 downloaded from the CCDC.
;
_cell_angle_alpha 90
_cell_angle_beta 93.714(1)
_cell_angle_gamma 90
_cell_formula_units_Z 4
_cell_length_a 7.0330(2)
_cell_length_b 14.1302(3)
_cell_length_c 17.3904(4)
_cell_measurement_reflns_used 9889
_cell_measurement_temperature 90.0(2)
_cell_measurement_theta_max 27.47
_cell_measurement_theta_min 2.35
_cell_volume 1724.59(7)
_computing_cell_refinement '<i>APEX3</i> (Bruker-AXS, 2016)'
_computing_data_collection '<i>APEX3</i> (Bruker-AXS, 2016)'
_computing_data_reduction '<i>APEX3</i> (Bruker-AXS, 2016)'
_computing_molecular_graphics '<i>XP in SHELXTL</i> (Sheldrick, 2008)'
_computing_publication_material '<i>SHELX</i> (Sheldrick, 2008) and <i>CIFFIX</i> (Parkin, 2013)'
_computing_structure_refinement '<i>SHELXL-2018/3</i> (Sheldrick, 2015b)'
_computing_structure_solution '<i>SHELXT</i> (Sheldrick, 2015a)'
_diffrn_ambient_temperature 90.0(2)
_diffrn_detector_area_resol_mean 5.6
_diffrn_measured_fraction_theta_full 0.998
_diffrn_measured_fraction_theta_max 0.999
_diffrn_measurement_device_type 'Bruker D8 Venture dual source'
_diffrn_measurement_method '\f and \w scans'
_diffrn_radiation_type MoK\a
_diffrn_radiation_wavelength 0.71073
_diffrn_reflns_av_R_equivalents 0.0254
_diffrn_reflns_av_unetI/netI 0.0171
_diffrn_reflns_Laue_measured_fraction_full 0.998
_diffrn_reflns_Laue_measured_fraction_max 0.999
_diffrn_reflns_limit_h_max 9
_diffrn_reflns_limit_h_min -9
_diffrn_reflns_limit_k_max 18
_diffrn_reflns_limit_k_min -18
_diffrn_reflns_limit_l_max 22
_diffrn_reflns_limit_l_min -22
_diffrn_reflns_number 23696
_diffrn_reflns_point_group_measured_fraction_full 0.998
_diffrn_reflns_point_group_measured_fraction_max 0.999
_diffrn_reflns_theta_full 25.242
_diffrn_reflns_theta_max 27.467
_diffrn_reflns_theta_min 2.755
_diffrn_source microsource
_exptl_absorpt_coefficient_mu 8.995
_exptl_absorpt_correction_T_max 0.746
_exptl_absorpt_correction_T_min 0.548
_exptl_absorpt_correction_type multi-scan
_exptl_absorpt_process_details '<i>SADABS</i> (Krause et al., 2015)'
_exptl_crystal_colour yellow
_exptl_crystal_density_diffrn 2.392
_exptl_crystal_description 'cut block'
_exptl_crystal_F_000 1168
_exptl_crystal_size_max 0.090
_exptl_crystal_size_mid 0.080
_exptl_crystal_size_min 0.050
_refine_diff_density_max 0.438
_refine_diff_density_min -0.551
_refine_diff_density_rms 0.086
_refine_ls_extinction_coef 0.00037(6)
_refine_ls_extinction_expression Fc^*^=kFc[1+0.001xFc^2^\l^3^/sin(2\q)]^-1/4^
_refine_ls_extinction_method 'SHELXL-2018/3 (Sheldrick 2018)'
_refine_ls_goodness_of_fit_ref 1.126
_refine_ls_hydrogen_treatment constr
_refine_ls_matrix_type full
_refine_ls_number_parameters 238
_refine_ls_number_reflns 3936
_refine_ls_number_restraints 0
_refine_ls_restrained_S_all 1.126
_refine_ls_R_factor_all 0.0173
_refine_ls_R_factor_gt 0.0146
_refine_ls_shift/su_max 0.005
_refine_ls_shift/su_mean 0.000
_refine_ls_structure_factor_coef Fsqd
_refine_ls_weighting_details 'w=1/[\s^2^(Fo^2^)+(0.0049P)^2^+2.1822P] where P=(Fo^2^+2Fc^2^)/3'
_refine_ls_weighting_scheme calc
_refine_ls_wR_factor_gt 0.0303
_refine_ls_wR_factor_ref 0.0313
_reflns_Friedel_coverage 0.000
_reflns_number_gt 3661
_reflns_number_total 3936
_reflns_threshold_expression 'I > 2\s(I)'
_cod_data_source_file c8dt04960b2.cif
_cod_data_source_block m18193
_cod_depositor_comments 'Adding full bibliography for 7048474--7048479.cif.'
_cod_database_code 7048475
_shelx_shelxl_version_number 2018/3
_shelx_space_group_comment
; 
The symmetry employed for this shelxl refinement is uniquely defined 
by the following loop, which should always be used as a source of 
symmetry information in preference to the above space-group names. 
They are only intended as comments. 
;
_shelx_estimated_absorpt_t_min 0.498
_shelx_estimated_absorpt_t_max 0.662
_exptl_absorpt_special_details
; 
In addition to absorption, multi-scan techniques also correct other slowly 
varying changes in scale factor over reciprocal space, such as those caused 
by X-ray beam inhomogeneity, goniometer imperfection, crystal decomposition, 
crystal longer than the X-ray beam cross section, absorption by the crystal 
mount etc.  These account, by and large, for much of the difference between 
estimated values of Tmin and Tmax and the _exptl_absorpt_correction_ values. 
;

loop_
_space_group_symop_operation_xyz
'x, y, z'
'-x+1/2, y+1/2, -z+1/2'
'-x, -y, -z'
'x-1/2, -y-1/2, z-1/2'

loop_
_atom_site_label
_atom_site_type_symbol
_atom_site_fract_x
_atom_site_fract_y
_atom_site_fract_z
_atom_site_U_iso_or_equiv
_atom_site_adp_type
_atom_site_occupancy
_atom_site_site_symmetry_order
_atom_site_calc_flag
_atom_site_refinement_flags_posn
_atom_site_refinement_flags_adp
Au1 Au 0.93942(2) 0.57813(2) 0.81064(2) 0.01421(4) Uani 1 1 d . .
Cl1 Cl 1.22129(9) 0.59402(4) 0.87898(3) 0.02175(13) Uani 1 1 d . .
Cl2 Cl 0.85047(10) 0.47170(5) 0.89780(4) 0.02644(14) Uani 1 1 d . .
N1 N 1.0041(3) 0.67237(13) 0.72791(11) 0.0141(4) Uani 1 1 d . .
N2 N 0.6977(3) 0.56639(14) 0.74091(11) 0.0158(4) Uani 1 1 d . .
C1 C 1.1572(3) 0.72701(17) 0.72648(14) 0.0172(5) Uani 1 1 d . .
H1 H 1.251604 0.724268 0.768028 0.021 Uiso 1 1 calc R U
C2 C 1.1821(3) 0.78822(17) 0.66532(14) 0.0185(5) Uani 1 1 d . .
H2 H 1.292948 0.826734 0.666101 0.022 Uiso 1 1 calc R U
C3 C 1.0490(3) 0.79419(16) 0.60341(13) 0.0167(5) Uani 1 1 d . .
C4 C 0.8835(3) 0.73661(16) 0.60505(13) 0.0151(5) Uani 1 1 d . .
C5 C 0.8658(3) 0.67737(16) 0.66881(13) 0.0133(4) Uani 1 1 d . .
C6 C 0.7036(3) 0.61975(15) 0.67546(13) 0.0131(4) Uani 1 1 d . .
C7 C 0.5566(3) 0.61835(16) 0.61740(13) 0.0145(5) Uani 1 1 d . .
C8 C 0.3972(3) 0.55800(16) 0.62777(14) 0.0168(5) Uani 1 1 d . .
C9 C 0.3962(3) 0.50780(17) 0.69541(14) 0.0192(5) Uani 1 1 d . .
H9 H 0.290156 0.468608 0.704384 0.023 Uiso 1 1 calc R U
C10 C 0.5474(3) 0.51315(17) 0.75113(14) 0.0176(5) Uani 1 1 d . .
H10 H 0.542045 0.477764 0.797389 0.021 Uiso 1 1 calc R U
C11 C 0.7321(3) 0.73420(17) 0.54586(13) 0.0172(5) Uani 1 1 d . .
H11 H 0.740043 0.772938 0.501534 0.021 Uiso 1 1 calc R U
C12 C 0.5771(3) 0.67767(16) 0.55172(13) 0.0167(5) Uani 1 1 d . .
H12 H 0.479960 0.677553 0.511144 0.020 Uiso 1 1 calc R U
C13 C 1.0800(4) 0.85879(17) 0.53704(14) 0.0209(5) Uani 1 1 d . .
H13A H 1.078447 0.821826 0.489319 0.031 Uiso 1 1 calc R U
H13B H 1.203553 0.890481 0.545582 0.031 Uiso 1 1 calc R U
H13C H 0.978410 0.906312 0.532808 0.031 Uiso 1 1 calc R U
C14 C 0.2395(4) 0.54794(19) 0.56637(15) 0.0228(5) Uani 1 1 d . .
H14A H 0.190539 0.610716 0.551562 0.034 Uiso 1 1 calc R U
H14B H 0.136706 0.509883 0.585985 0.034 Uiso 1 1 calc R U
H14C H 0.288008 0.516619 0.521319 0.034 Uiso 1 1 calc R U
P1 P 0.85418(9) 0.33037(4) 0.65509(4) 0.01701(13) Uani 1 1 d . .
F1 F 0.9354(2) 0.23509(11) 0.69421(10) 0.0307(4) Uani 1 1 d . .
F2 F 0.7730(3) 0.42566(11) 0.61667(9) 0.0351(4) Uani 1 1 d . .
F3 F 1.0094(3) 0.32432(11) 0.59275(10) 0.0358(4) Uani 1 1 d . .
F4 F 0.6996(2) 0.33651(11) 0.71835(9) 0.0278(3) Uani 1 1 d . .
F5 F 0.9980(2) 0.39146(12) 0.71046(10) 0.0361(4) Uani 1 1 d . .
F6 F 0.7088(2) 0.26886(12) 0.60122(10) 0.0387(4) Uani 1 1 d . .

loop_
_atom_site_aniso_label
_atom_site_aniso_U_11
_atom_site_aniso_U_22
_atom_site_aniso_U_33
_atom_site_aniso_U_23
_atom_site_aniso_U_13
_atom_site_aniso_U_12
Au1 0.01695(5) 0.01445(5) 0.01109(5) 0.00014(3) -0.00023(3) 0.00111(4)
Cl1 0.0219(3) 0.0262(3) 0.0162(3) -0.0002(2) -0.0059(2) 0.0000(2)
Cl2 0.0316(3) 0.0294(3) 0.0181(3) 0.0090(2) -0.0006(3) -0.0050(3)
N1 0.0164(10) 0.0120(9) 0.0138(10) -0.0010(7) 0.0006(8) 0.0025(8)
N2 0.0169(10) 0.0159(10) 0.0146(10) -0.0014(8) 0.0018(8) 0.0013(8)
C1 0.0156(11) 0.0166(11) 0.0190(12) -0.0021(9) -0.0029(9) 0.0007(9)
C2 0.0168(12) 0.0157(11) 0.0230(13) -0.0026(9) 0.002(1) -0.0031(9)
C3 0.0204(12) 0.0137(11) 0.0165(12) -0.0023(9) 0.0055(10) 0.0015(9)
C4 0.0174(11) 0.0139(10) 0.0141(11) -0.0013(9) 0.0024(9) 0.0027(9)
C5 0.0141(11) 0.0127(10) 0.0132(11) -0.0035(8) 0.0007(9) 0.0028(9)
C6 0.0150(11) 0.0108(10) 0.0138(11) -0.0013(8) 0.0029(9) 0.0020(9)
C7 0.0144(11) 0.0142(11) 0.0148(11) -0.0023(9) 0.0003(9) 0.0041(9)
C8 0.0137(11) 0.0163(11) 0.0205(12) -0.0036(9) 0.0008(9) 0.0019(9)
C9 0.0165(12) 0.0180(12) 0.0236(13) 0.0009(10) 0.0049(10) -0.0006(10)
C10 0.0190(12) 0.0168(11) 0.0175(12) 0.0014(9) 0.0052(9) 0.0034(10)
C11 0.0213(12) 0.0162(11) 0.0142(11) 0.0010(9) 0.0009(9) 0.0022(10)
C12 0.0187(12) 0.0163(11) 0.0147(11) -0.0009(9) -0.0019(9) 0.0027(9)
C13 0.0246(13) 0.0185(12) 0.0199(13) 0.0004(10) 0.0043(10) -0.0031(10)
C14 0.0186(13) 0.0240(13) 0.0255(14) 0.0006(10) -0.0019(11) -0.003(1)
P1 0.0188(3) 0.0137(3) 0.0185(3) 0.0014(2) 0.0006(2) 0.0005(2)
F1 0.0239(8) 0.0222(8) 0.0457(10) 0.0140(7) -0.0003(7) 0.0042(6)
F2 0.0574(12) 0.0246(8) 0.0247(8) 0.0104(7) 0.0137(8) 0.0198(8)
F3 0.0458(10) 0.0229(8) 0.0418(10) 0.0005(7) 0.0266(8) 0.0050(7)
F4 0.0281(8) 0.0237(8) 0.0329(9) 0.0031(7) 0.0123(7) -0.0014(6)
F5 0.0323(9) 0.0369(9) 0.0385(10) -0.0092(8) -0.0013(8) -0.0165(8)
F6 0.0345(10) 0.0385(10) 0.0409(10) -0.0135(8) -0.0140(8) 0.0016(8)

loop_
_atom_type_symbol
_atom_type_description
_atom_type_scat_dispersion_real
_atom_type_scat_dispersion_imag
_atom_type_scat_source
C C 0.0033 0.0016 'International Tables Vol C Tables 4.2.6.8 and 6.1.1.4'
H H 0.0000 0.0000 'International Tables Vol C Tables 4.2.6.8 and 6.1.1.4'
Au Au -2.0133 8.8022 'International Tables Vol C Tables 4.2.6.8 and 6.1.1.4'
Cl Cl 0.1484 0.1585 'International Tables Vol C Tables 4.2.6.8 and 6.1.1.4'
F F 0.0171 0.0103 'International Tables Vol C Tables 4.2.6.8 and 6.1.1.4'
N N 0.0061 0.0033 'International Tables Vol C Tables 4.2.6.8 and 6.1.1.4'
P P 0.1023 0.0942 'International Tables Vol C Tables 4.2.6.8 and 6.1.1.4'

loop_
_geom_angle_atom_site_label_1
_geom_angle_atom_site_label_2
_geom_angle_atom_site_label_3
_geom_angle
N2 Au1 N1 81.25(8)
N2 Au1 Cl2 95.11(6)
N1 Au1 Cl2 176.35(6)
N2 Au1 Cl1 175.08(6)
N1 Au1 Cl1 94.50(6)
Cl2 Au1 Cl1 89.13(2)
C1 N1 C5 119.6(2)
C1 N1 Au1 127.84(16)
C5 N1 Au1 112.60(15)
C10 N2 C6 119.6(2)
C10 N2 Au1 127.86(17)
C6 N2 Au1 112.51(15)
N1 C1 C2 121.3(2)
N1 C1 H1 119.4
C2 C1 H1 119.4
C3 C2 C1 121.4(2)
C3 C2 H2 119.3
C1 C2 H2 119.3
C2 C3 C4 117.6(2)
C2 C3 C13 120.8(2)
C4 C3 C13 121.6(2)
C5 C4 C3 118.2(2)
C5 C4 C11 117.0(2)
C3 C4 C11 124.8(2)
N1 C5 C4 122.0(2)
N1 C5 C6 116.5(2)
C4 C5 C6 121.5(2)
N2 C6 C7 122.2(2)
N2 C6 C5 117.0(2)
C7 C6 C5 120.8(2)
C6 C7 C8 117.8(2)
C6 C7 C12 117.4(2)
C8 C7 C12 124.8(2)
C9 C8 C7 117.6(2)
C9 C8 C14 121.2(2)
C7 C8 C14 121.2(2)
C8 C9 C10 121.4(2)
C8 C9 H9 119.3
C10 C9 H9 119.3
N2 C10 C9 121.3(2)
N2 C10 H10 119.4
C9 C10 H10 119.4
C12 C11 C4 121.5(2)
C12 C11 H11 119.3
C4 C11 H11 119.3
C11 C12 C7 121.8(2)
C11 C12 H12 119.1
C7 C12 H12 119.1
C3 C13 H13A 109.5
C3 C13 H13B 109.5
H13A C13 H13B 109.5
C3 C13 H13C 109.5
H13A C13 H13C 109.5
H13B C13 H13C 109.5
C8 C14 H14A 109.5
C8 C14 H14B 109.5
H14A C14 H14B 109.5
C8 C14 H14C 109.5
H14A C14 H14C 109.5
H14B C14 H14C 109.5
F3 P1 F2 90.16(9)
F3 P1 F1 90.16(9)
F2 P1 F1 179.59(10)
F3 P1 F6 90.71(10)
F2 P1 F6 90.89(10)
F1 P1 F6 89.35(9)
F3 P1 F4 179.51(10)
F2 P1 F4 90.08(9)
F1 P1 F4 89.60(9)
F6 P1 F4 89.72(9)
F3 P1 F5 90.24(10)
F2 P1 F5 89.54(10)
F1 P1 F5 90.21(9)
F6 P1 F5 178.96(11)
F4 P1 F5 89.33(9)

loop_
_geom_bond_atom_site_label_1
_geom_bond_atom_site_label_2
_geom_bond_distance
Au1 N2 2.030(2)
Au1 N1 2.0332(19)
Au1 Cl2 2.2525(6)
Au1 Cl1 2.2556(6)
N1 C1 1.327(3)
N1 C5 1.370(3)
N2 C10 1.319(3)
N2 C6 1.368(3)
C1 C2 1.391(3)
C1 H1 0.9500
C2 C3 1.383(3)
C2 H2 0.9500
C3 C4 1.422(3)
C3 C13 1.499(3)
C4 C5 1.401(3)
C4 C11 1.433(3)
C5 C6 1.412(3)
C6 C7 1.398(3)
C7 C8 1.429(3)
C7 C12 1.432(3)
C8 C9 1.374(3)
C8 C14 1.496(3)
C9 C10 1.393(3)
C9 H9 0.9500
C10 H10 0.9500
C11 C12 1.360(3)
C11 H11 0.9500
C12 H12 0.9500
C13 H13A 0.9800
C13 H13B 0.9800
C13 H13C 0.9800
C14 H14A 0.9800
C14 H14B 0.9800
C14 H14C 0.9800
P1 F3 1.5896(17)
P1 F2 1.5925(16)
P1 F1 1.5973(15)
P1 F6 1.5981(17)
P1 F4 1.5985(16)
P1 F5 1.6030(16)

loop_
_geom_torsion_atom_site_label_1
_geom_torsion_atom_site_label_2
_geom_torsion_atom_site_label_3
_geom_torsion_atom_site_label_4
_geom_torsion
C5 N1 C1 C2 -1.2(3)
Au1 N1 C1 C2 179.76(17)
N1 C1 C2 C3 -0.4(4)
C1 C2 C3 C4 1.1(4)
C1 C2 C3 C13 -178.5(2)
C2 C3 C4 C5 -0.3(3)
C13 C3 C4 C5 179.4(2)
C2 C3 C4 C11 180.0(2)
C13 C3 C4 C11 -0.4(4)
C1 N1 C5 C4 2.1(3)
Au1 N1 C5 C4 -178.75(17)
C1 N1 C5 C6 -177.8(2)
Au1 N1 C5 C6 1.4(2)
C3 C4 C5 N1 -1.3(3)
C11 C4 C5 N1 178.5(2)
C3 C4 C5 C6 178.5(2)
C11 C4 C5 C6 -1.7(3)
C10 N2 C6 C7 -1.6(3)
Au1 N2 C6 C7 176.49(17)
C10 N2 C6 C5 178.2(2)
Au1 N2 C6 C5 -3.7(2)
N1 C5 C6 N2 1.6(3)
C4 C5 C6 N2 -178.3(2)
N1 C5 C6 C7 -178.6(2)
C4 C5 C6 C7 1.5(3)
N2 C6 C7 C8 -0.6(3)
C5 C6 C7 C8 179.7(2)
N2 C6 C7 C12 179.5(2)
C5 C6 C7 C12 -0.3(3)
C6 C7 C8 C9 2.2(3)
C12 C7 C8 C9 -177.9(2)
C6 C7 C8 C14 -176.3(2)
C12 C7 C8 C14 3.7(4)
C7 C8 C9 C10 -1.8(4)
C14 C8 C9 C10 176.6(2)
C6 N2 C10 C9 2.0(3)
Au1 N2 C10 C9 -175.73(17)
C8 C9 C10 N2 -0.3(4)
C5 C4 C11 C12 0.7(3)
C3 C4 C11 C12 -179.5(2)
C4 C11 C12 C7 0.5(4)
C6 C7 C12 C11 -0.7(3)
C8 C7 C12 C11 179.4(2)
